data_7004052
loop_
_publ_author_name
'Mueller, Birgit'
'Poleschner, Helmut'
'Seppelt, Konrad'

_publ_section_title
;
 Dialkyl dichalcogen cations
;
_journal_issue 33
_journal_name_full 'Dalton Transactions'
_journal_page_first 4424
_journal_page_last 4427
_journal_paper_doi 10.1039/b802259n
_journal_year 2008
_chemical_formula_moiety (C4H9Te)4,(CF3SO3)2
_chemical_formula_sum 'C18 H36 F6 O6 S2 Te4'
_chemical_formula_weight 1036.99
_chemical_name_common
;
1,2,3,4-Tetra(2-methylpropyl)-tetratelluretanediylium-bis-
(trifluormethanesulfonate)
;
_chemical_name_systematic
;
?
;
_space_group_IT_number 2
_symmetry_cell_setting triclinic
_symmetry_space_group_name_Hall '-P 1'
_symmetry_space_group_name_H-M 'P -1'
_atom_sites_solution_hydrogens geom
_atom_sites_solution_primary direct
_atom_sites_solution_secondary difmap
_audit_creation_method SHELXL-97
_cell_angle_alpha 85.046(10)
_cell_angle_beta 88.275(12)
_cell_angle_gamma 68.728(9)
_cell_formula_units_Z 1
_cell_length_a 7.904(4)
_cell_length_b 9.750(5)
_cell_length_c 10.916(5)
_cell_measurement_reflns_used 999
_cell_measurement_temperature 173(2)
_cell_measurement_theta_max 25.
_cell_measurement_theta_min 2.
_cell_volume 781.0(7)
_computing_structure_refinement 'SHELXL-97 (Sheldrick, 1997)'
_computing_structure_solution 'SHELXS-97 (Sheldrick, 1990)'
_diffrn_ambient_temperature 173(2)
_diffrn_measured_fraction_theta_full 0.973
_diffrn_measured_fraction_theta_max 0.973
_diffrn_measurement_device_type Bruker_CCD
_diffrn_measurement_method omega_scan
_diffrn_radiation_monochromator graphite
_diffrn_radiation_source 'fine-focus sealed tube'
_diffrn_radiation_type MoK\a
_diffrn_radiation_wavelength 0.71073
_diffrn_reflns_av_R_equivalents 0.0000
_diffrn_reflns_av_sigmaI/netI 0.0576
_diffrn_reflns_limit_h_max 9
_diffrn_reflns_limit_h_min -9
_diffrn_reflns_limit_k_max 11
_diffrn_reflns_limit_k_min -11
_diffrn_reflns_limit_l_max 12
_diffrn_reflns_limit_l_min -12
_diffrn_reflns_number 6266
_diffrn_reflns_theta_full 25.08
_diffrn_reflns_theta_max 25.08
_diffrn_reflns_theta_min 1.87
_diffrn_standards_decay_% 0
_exptl_absorpt_coefficient_mu 3.897
_exptl_absorpt_correction_T_max 1.000
_exptl_absorpt_correction_T_min 0.862
_exptl_absorpt_correction_type multi-scan
_exptl_absorpt_process_details Bruker_2000_NT_Software_Reference_Manual
_exptl_crystal_colour dark_red
_exptl_crystal_density_diffrn 2.205
_exptl_crystal_density_method 'not measured'
_exptl_crystal_description irregular
_exptl_crystal_F_000 486
_exptl_crystal_size_max 0.0
_exptl_crystal_size_mid 0.03
_exptl_crystal_size_min 0.03
_refine_diff_density_max 3.294
_refine_diff_density_min -3.185
_refine_diff_density_rms 0.366
_refine_ls_extinction_coef 0.0023(8)
_refine_ls_extinction_expression Fc^*^=kFc[1+0.001xFc^2^\l^3^/sin(2\q)]^-1/4^
_refine_ls_extinction_method SHELXL
_refine_ls_goodness_of_fit_ref 1.085
_refine_ls_hydrogen_treatment mixed
_refine_ls_matrix_type full
_refine_ls_number_parameters 169
_refine_ls_number_reflns 6266
_refine_ls_number_restraints 0
_refine_ls_restrained_S_all 1.085
_refine_ls_R_factor_all 0.0743
_refine_ls_R_factor_gt 0.0626
_refine_ls_shift/su_max 0.001
_refine_ls_shift/su_mean 0.000
_refine_ls_structure_factor_coef Fsqd
_refine_ls_weighting_details 'calc w=1/[\s^2^(Fo^2^)+(0.0372P)^2^+32.6481P] where P=(Fo^2^+2Fc^2^)/3'
_refine_ls_weighting_scheme calc
_refine_ls_wR_factor_gt 0.1804
_refine_ls_wR_factor_ref 0.1887
_reflns_number_gt 5217
_reflns_number_total 6266
_reflns_threshold_expression >2sigma(I)
_cod_data_source_file b802259n.txt
_cod_data_source_block ibut4te4
_cod_original_cell_volume 781.0(6)
_cod_original_sg_symbol_H-M P-1
_cod_database_code 7004052

loop_
_symmetry_equiv_pos_as_xyz
'x, y, z'
'-x, -y, -z'

loop_
_atom_site_label
_atom_site_type_symbol
_atom_site_fract_x
_atom_site_fract_y
_atom_site_fract_z
_atom_site_U_iso_or_equiv
_atom_site_adp_type
_atom_site_occupancy
_atom_site_symmetry_multiplicity
_atom_site_calc_flag
_atom_site_refinement_flags
_atom_site_disorder_assembly
_atom_site_disorder_group
Te1 Te 0.56501(10) 0.69154(8) 0.99070(7) 0.0227(2) Uani 1 1 d . . .
Te2 Te 0.27310(10) 0.64913(8) 1.08553(7) 0.0231(2) Uani 1 1 d . . .
C4 C 0.2146(19) 1.0310(14) 0.8959(14) 0.043(4) Uani 1 1 d . . .
H4A H 0.1628 1.1383 0.8780 0.065 Uiso 1 1 calc R . .
H4B H 0.2583 1.0079 0.9811 0.065 Uiso 1 1 calc R . .
H4C H 0.1214 0.9889 0.8846 0.065 Uiso 1 1 calc R . .
C7 C 0.4098(17) 0.7376(12) 1.3224(11) 0.028(3) Uani 1 1 d . . .
H7 H 0.5068 0.7569 1.2708 0.034 Uiso 1 1 calc R . .
C6 C 0.3706(16) 0.6097(12) 1.2721(10) 0.021(2) Uani 1 1 d . . .
H6A H 0.2794 0.5870 1.3259 0.026 Uiso 1 1 calc R . .
H6B H 0.4835 0.5211 1.2775 0.026 Uiso 1 1 calc R . .
C3 C 0.3725(17) 0.9653(13) 0.8090(12) 0.032(3) Uani 1 1 d . . .
H3 H 0.4737 0.9972 0.8310 0.038 Uiso 1 1 calc R . .
C2 C 0.4447(17) 0.7964(12) 0.8169(10) 0.025(3) Uani 1 1 d . . .
H2A H 0.5364 0.7625 0.7515 0.030 Uiso 1 1 calc R . .
H2B H 0.3433 0.7637 0.8003 0.030 Uiso 1 1 calc R . .
C5 C 0.319(2) 1.0212(14) 0.6775(12) 0.037(3) Uani 1 1 d . . .
H5A H 0.2244 0.9867 0.6525 0.056 Uiso 1 1 calc R . .
H5B H 0.4254 0.9840 0.6243 0.056 Uiso 1 1 calc R . .
H5C H 0.2729 1.1295 0.6702 0.056 Uiso 1 1 calc R . .
C9 C 0.479(2) 0.6920(14) 1.4523(12) 0.038(3) Uani 1 1 d . . .
H9A H 0.3836 0.6773 1.5048 0.057 Uiso 1 1 calc R . .
H9B H 0.5147 0.7694 1.4828 0.057 Uiso 1 1 calc R . .
H9C H 0.5849 0.5997 1.4538 0.057 Uiso 1 1 calc R . .
C8 C 0.243(2) 0.8789(14) 1.3191(13) 0.045(4) Uani 1 1 d . . .
H8A H 0.1411 0.8580 1.3584 0.067 Uiso 1 1 calc R . .
H8B H 0.2120 0.9173 1.2335 0.067 Uiso 1 1 calc R . .
H8C H 0.2691 0.9524 1.3633 0.067 Uiso 1 1 calc R . .
S3 S 0.0272(4) 0.5921(4) 0.7876(3) 0.0317(7) Uani 1 1 d . . .
O1 O 0.2133(12) 0.5679(10) 0.8100(8) 0.036(2) Uani 1 1 d . . .
O2 O -0.0133(14) 0.4606(11) 0.7780(9) 0.047(3) Uani 1 1 d . . .
O3 O -0.0994(15) 0.6990(14) 0.8587(9) 0.061(3) Uani 1 1 d . . .
F3 F 0.0892(12) 0.5929(9) 0.5520(7) 0.050(2) Uani 1 1 d . . .
F2 F 0.0358(12) 0.7995(8) 0.6234(8) 0.054(2) Uani 1 1 d . . .
F1 F -0.1806(12) 0.7215(12) 0.5999(8) 0.066(3) Uani 1 1 d . . .
C1 C -0.0072(19) 0.6791(15) 0.6331(13) 0.039(3) Uani 1 1 d . . .

loop_
_atom_site_aniso_label
_atom_site_aniso_U_11
_atom_site_aniso_U_22
_atom_site_aniso_U_33
_atom_site_aniso_U_23
_atom_site_aniso_U_13
_atom_site_aniso_U_12
Te1 0.0194(5) 0.0231(4) 0.0278(4) -0.0026(3) 0.0011(3) -0.0104(3)
Te2 0.0175(5) 0.0264(4) 0.0257(4) -0.0041(3) 0.0022(3) -0.0079(3)
C4 0.034(8) 0.031(7) 0.075(10) 0.000(7) -0.004(8) -0.024(6)
C7 0.028(7) 0.026(6) 0.031(6) -0.006(5) 0.003(5) -0.010(5)
C6 0.019(6) 0.023(5) 0.028(6) -0.003(5) 0.000(5) -0.013(5)
C3 0.014(7) 0.036(7) 0.052(8) -0.005(6) 0.000(6) -0.016(5)
C2 0.030(7) 0.025(6) 0.026(6) -0.003(5) -0.004(5) -0.018(5)
C5 0.045(9) 0.032(7) 0.041(8) 0.001(6) -0.003(6) -0.021(6)
C9 0.045(9) 0.030(7) 0.038(7) -0.005(5) -0.003(6) -0.012(6)
C8 0.047(10) 0.031(7) 0.048(8) -0.020(6) -0.015(7) 0.001(6)
S3 0.0237(18) 0.0484(19) 0.0303(16) -0.0009(14) 0.0011(13) -0.0225(15)
O1 0.020(5) 0.046(5) 0.041(5) 0.003(4) -0.006(4) -0.011(4)
O2 0.056(7) 0.057(6) 0.053(6) 0.006(5) 0.003(5) -0.052(6)
O3 0.049(7) 0.092(9) 0.041(6) -0.013(6) 0.013(5) -0.024(6)
F3 0.053(6) 0.062(5) 0.037(4) -0.018(4) 0.013(4) -0.019(4)
F2 0.060(6) 0.033(4) 0.062(5) 0.008(4) 0.002(5) -0.013(4)
F1 0.028(5) 0.111(8) 0.046(5) 0.011(5) -0.013(4) -0.012(5)
C1 0.026(8) 0.041(7) 0.051(8) -0.011(6) 0.006(6) -0.012(6)

loop_
_atom_type_symbol
_atom_type_description
_atom_type_scat_dispersion_real
_atom_type_scat_dispersion_imag
_atom_type_scat_source
C C 0.0033 0.0016 'International Tables Vol C Tables 4.2.6.8 and 6.1.1.4'
H H 0.0000 0.0000 'International Tables Vol C Tables 4.2.6.8 and 6.1.1.4'
O O 0.0106 0.0060 'International Tables Vol C Tables 4.2.6.8 and 6.1.1.4'
F F 0.0171 0.0103 'International Tables Vol C Tables 4.2.6.8 and 6.1.1.4'
S S 0.1246 0.1234 'International Tables Vol C Tables 4.2.6.8 and 6.1.1.4'
Te Te -0.5308 1.6751 'International Tables Vol C Tables 4.2.6.8 and 6.1.1.4'

loop_
_geom_angle_atom_site_label_1
_geom_angle_atom_site_label_2
_geom_angle_atom_site_label_3
_geom_angle
_geom_angle_site_symmetry_1
_geom_angle_site_symmetry_3
_geom_angle_publ_flag
C2 Te1 Te2 96.5(3) . . ?
C6 Te2 Te1 94.7(3) . . ?
C3 C4 H4A 109.5 . . ?
C3 C4 H4B 109.5 . . ?
H4A C4 H4B 109.5 . . ?
C3 C4 H4C 109.5 . . ?
H4A C4 H4C 109.5 . . ?
H4B C4 H4C 109.5 . . ?
C9 C7 C8 110.1(11) . . ?
C9 C7 C6 108.8(9) . . ?
C8 C7 C6 112.4(11) . . ?
C9 C7 H7 108.5 . . ?
C8 C7 H7 108.5 . . ?
C6 C7 H7 108.5 . . ?
C7 C6 Te2 115.3(7) . . ?
C7 C6 H6A 108.4 . . ?
Te2 C6 H6A 108.4 . . ?
C7 C6 H6B 108.4 . . ?
Te2 C6 H6B 108.4 . . ?
H6A C6 H6B 107.5 . . ?
C5 C3 C4 111.1(11) . . ?
C5 C3 C2 108.1(10) . . ?
C4 C3 C2 113.3(10) . . ?
C5 C3 H3 108.1 . . ?
C4 C3 H3 108.1 . . ?
C2 C3 H3 108.1 . . ?
C3 C2 Te1 114.6(8) . . ?
C3 C2 H2A 108.6 . . ?
Te1 C2 H2A 108.6 . . ?
C3 C2 H2B 108.6 . . ?
Te1 C2 H2B 108.6 . . ?
H2A C2 H2B 107.6 . . ?
C3 C5 H5A 109.5 . . ?
C3 C5 H5B 109.5 . . ?
H5A C5 H5B 109.5 . . ?
C3 C5 H5C 109.5 . . ?
H5A C5 H5C 109.5 . . ?
H5B C5 H5C 109.5 . . ?
C7 C9 H9A 109.5 . . ?
C7 C9 H9B 109.5 . . ?
H9A C9 H9B 109.5 . . ?
C7 C9 H9C 109.5 . . ?
H9A C9 H9C 109.5 . . ?
H9B C9 H9C 109.5 . . ?
C7 C8 H8A 109.5 . . ?
C7 C8 H8B 109.5 . . ?
H8A C8 H8B 109.5 . . ?
C7 C8 H8C 109.5 . . ?
H8A C8 H8C 109.5 . . ?
H8B C8 H8C 109.5 . . ?
O3 S3 O1 114.8(6) . . ?
O3 S3 O2 114.5(7) . . ?
O1 S3 O2 115.4(6) . . ?
O3 S3 C1 103.9(6) . . ?
O1 S3 C1 102.6(6) . . ?
O2 S3 C1 103.3(6) . . ?
F3 C1 F2 107.0(11) . . ?
F3 C1 F1 107.3(12) . . ?
F2 C1 F1 106.9(12) . . ?
F3 C1 S3 113.0(10) . . ?
F2 C1 S3 111.4(10) . . ?
F1 C1 S3 110.9(9) . . ?

loop_
_geom_bond_atom_site_label_1
_geom_bond_atom_site_label_2
_geom_bond_distance
_geom_bond_site_symmetry_2
_geom_bond_publ_flag
Te1 C2 2.149(11) . ?
Te1 Te2 2.6535(15) . ?
Te2 C6 2.153(11) . ?
C4 C3 1.524(19) . ?
C4 H4A 0.9800 . ?
C4 H4B 0.9800 . ?
C4 H4C 0.9800 . ?
C7 C9 1.507(17) . ?
C7 C8 1.520(17) . ?
C7 C6 1.536(15) . ?
C7 H7 1.0000 . ?
C6 H6A 0.9900 . ?
C6 H6B 0.9900 . ?
C3 C5 1.506(18) . ?
C3 C2 1.530(15) . ?
C3 H3 1.0000 . ?
C2 H2A 0.9900 . ?
C2 H2B 0.9900 . ?
C5 H5A 0.9800 . ?
C5 H5B 0.9800 . ?
C5 H5C 0.9800 . ?
C9 H9A 0.9800 . ?
C9 H9B 0.9800 . ?
C9 H9C 0.9800 . ?
C8 H8A 0.9800 . ?
C8 H8B 0.9800 . ?
C8 H8C 0.9800 . ?
S3 O3 1.423(11) . ?
S3 O1 1.428(9) . ?
S3 O2 1.443(9) . ?
S3 C1 1.803(15) . ?
F3 C1 1.302(15) . ?
F2 C1 1.330(15) . ?
F1 C1 1.332(16) . ?
